data_4339462
loop_
_publ_author_name
'Matsuo, Tsukasa'
'Kawaguchi, Hiroyuki'

_publ_section_title
;
 Anisole-diphenoxide ligands and their zirconium dichloride and dialkyl
 complexes.
;
_journal_issue 20
_journal_name_full 'Inorganic chemistry'
_journal_page_first 8426
_journal_page_last 8434
_journal_paper_doi 10.1021/ic7011167
_journal_volume 46
_journal_year 2007
_chemical_formula_moiety 'C53 H62 O3 Zr '
_chemical_formula_sum 'C53 H62 O3 Zr'
_chemical_formula_weight 838.29
_space_group_IT_number 2
_symmetry_cell_setting triclinic
_symmetry_Int_Tables_number 2
_symmetry_space_group_name_Hall '-P 1'
_symmetry_space_group_name_H-M 'P -1'
_cell_angle_alpha 95.777(7)
_cell_angle_beta 92.230(3)
_cell_angle_gamma 102.844(7)
_cell_formula_units_Z 2
_cell_length_a 9.311(3)
_cell_length_b 14.646(5)
_cell_length_c 17.238(6)
_cell_measurement_reflns_used 7173
_cell_measurement_temperature 173.1
_cell_measurement_theta_max 27.5
_cell_measurement_theta_min 3.0
_cell_volume 2275.7(13)
_computing_cell_refinement CrystalClear
_computing_data_collection CrystalClear
_computing_data_reduction CrystalStructure
_computing_publication_material 'CrystalStructure 3.8'
_computing_structure_refinement CRYSTALS
_computing_structure_solution SIR97
_diffrn_detector_area_resol_mean 7.31
_diffrn_measured_fraction_theta_full 0.926
_diffrn_measured_fraction_theta_max 0.928
_diffrn_measurement_device_type 'Rigaku Saturn'
_diffrn_measurement_method \w
_diffrn_radiation_type 'Mo K\a'
_diffrn_radiation_wavelength 0.71070
_diffrn_reflns_av_R_equivalents 0.038
_diffrn_reflns_limit_h_max 12
_diffrn_reflns_limit_h_min -10
_diffrn_reflns_limit_k_max 13
_diffrn_reflns_limit_k_min -19
_diffrn_reflns_limit_l_max 22
_diffrn_reflns_limit_l_min -22
_diffrn_reflns_number 17490
_diffrn_reflns_theta_full 27.50
_diffrn_reflns_theta_max 27.48
_exptl_absorpt_coefficient_mu 0.282
_exptl_absorpt_correction_T_max 0.986
_exptl_absorpt_correction_T_min 0.900
_exptl_absorpt_correction_type multi-scan
_exptl_absorpt_process_details 'Jacobson, R. (1998) Private communication'
_exptl_crystal_colour colorless
_exptl_crystal_density_diffrn 1.223
_exptl_crystal_density_method 'not measured'
_exptl_crystal_description prism
_exptl_crystal_F_000 888.00
_exptl_crystal_size_max 0.30
_exptl_crystal_size_mid 0.10
_exptl_crystal_size_min 0.05
_refine_diff_density_max 1.45
_refine_diff_density_min -0.77
_refine_ls_extinction_method none
_refine_ls_goodness_of_fit_ref 1.033
_refine_ls_hydrogen_treatment refall
_refine_ls_number_parameters 512
_refine_ls_number_reflns 9656
_refine_ls_R_factor_gt 0.0714
_refine_ls_shift/su_max 0.0000
_refine_ls_structure_factor_coef Fsqd
_refine_ls_weighting_details 'w = 1/[4.5000\s(Fo^2^)]/(4Fo^2^)'
_refine_ls_weighting_scheme calc
_refine_ls_wR_factor_ref 0.1409
_reflns_number_gt 7624
_reflns_number_total 9656
_reflns_threshold_expression F^2^>2.0\s(F^2^)
_cod_data_source_file ic7011167-file001.cif
_cod_data_source_block '__[MeO2O]Zr(CH2Ph)2'
_cod_original_cell_volume 2275.8(14)
_cod_original_formula_sum 'C53 H62 O3 Zr '
_cod_database_code 4339462

loop_
_symmetry_equiv_pos_site_id
_symmetry_equiv_pos_as_xyz
1 +X,+Y,+Z
2 -X,-Y,-Z

loop_
_atom_site_label
_atom_site_type_symbol
_atom_site_fract_x
_atom_site_fract_y
_atom_site_fract_z
_atom_site_U_iso_or_equiv
_atom_site_adp_type
_atom_site_occupancy
_atom_site_symmetry_multiplicity
_atom_site_calc_flag
_atom_site_refinement_flags
Zr(1) Zr 0.97728(5) 0.30823(3) 0.26379(2) 0.02497(11) Uani 1.00 1 d .
O(1) O 0.9970(2) 0.25492(17) 0.36414(15) 0.0258(7) Uani 1.00 1 d .
O(2) O 1.1679(2) 0.24115(17) 0.24764(15) 0.0248(7) Uani 1.00 1 d .
O(3) O 0.9863(2) 0.30989(18) 0.14857(15) 0.0256(7) Uani 1.00 1 d .
C(1) C 1.0489(4) 0.1894(2) 0.4019(2) 0.0243(11) Uani 1.00 1 d .
C(2) C 1.1015(4) 0.2100(2) 0.4812(2) 0.0250(11) Uani 1.00 1 d .
C(3) C 1.1648(4) 0.1437(2) 0.5137(2) 0.0291(12) Uani 1.00 1 d .
C(4) C 1.1758(4) 0.0594(3) 0.4720(2) 0.0342(13) Uani 1.00 1 d .
C(5) C 1.1155(4) 0.0394(2) 0.3970(2) 0.0331(13) Uani 1.00 1 d .
C(6) C 1.0511(4) 0.1019(2) 0.3607(2) 0.0286(12) Uani 1.00 1 d .
C(7) C 0.9766(4) 0.0708(2) 0.2800(2) 0.0325(12) Uani 1.00 1 d .
C(8) C 1.1512(4) 0.1623(2) 0.1923(2) 0.0268(11) Uani 1.00 1 d .
C(9) C 1.0690(4) 0.0766(2) 0.2096(2) 0.0221(11) Uani 1.00 1 d .
C(10) C 1.0665(5) -0.0012(3) 0.1559(2) 0.0379(13) Uani 1.00 1 d .
C(11) C 1.1398(5) 0.0062(3) 0.0875(2) 0.0417(15) Uani 1.00 1 d .
C(12) C 1.2068(4) 0.0951(3) 0.0692(2) 0.0356(13) Uani 1.00 1 d .
C(13) C 1.2120(4) 0.1752(2) 0.1208(2) 0.0289(12) Uani 1.00 1 d .
C(14) C 1.2631(4) 0.2737(2) 0.0981(2) 0.0342(13) Uani 1.00 1 d .
C(15) C 1.0133(4) 0.3136(2) 0.0710(2) 0.0255(11) Uani 1.00 1 d .
C(16) C 1.1487(4) 0.2982(2) 0.0446(2) 0.0289(12) Uani 1.00 1 d .
C(17) C 1.1758(5) 0.3014(2) -0.0341(2) 0.0368(13) Uani 1.00 1 d .
C(18) C 1.0741(5) 0.3174(3) -0.0876(2) 0.0395(14) Uani 1.00 1 d .
C(19) C 0.9445(5) 0.3352(3) -0.0608(2) 0.0380(13) Uani 1.00 1 d .
C(20) C 0.9079(4) 0.3335(2) 0.0170(2) 0.0314(12) Uani 1.00 1 d .
C(21) C 1.0835(4) 0.2989(2) 0.5309(2) 0.0287(11) Uani 1.00 1 d .
C(22) C 1.1702(4) 0.3872(2) 0.4991(2) 0.0354(13) Uani 1.00 1 d .
C(23) C 0.9194(4) 0.3017(3) 0.5321(2) 0.0381(13) Uani 1.00 1 d .
C(24) C 1.1390(5) 0.3011(3) 0.6170(2) 0.0407(14) Uani 1.00 1 d .
C(25) C 1.2465(5) -0.0095(3) 0.5110(2) 0.0465(16) Uani 1.00 1 d .
C(26) C 1.1427(6) -0.0807(3) 0.0330(2) 0.0595(18) Uani 1.00 1 d .
C(27) C 0.7566(4) 0.3469(3) 0.0406(2) 0.0367(13) Uani 1.00 1 d .
C(28) C 0.6700(4) 0.2526(3) 0.0647(2) 0.0408(13) Uani 1.00 1 d .
C(29) C 0.6653(5) 0.3725(3) -0.0272(2) 0.0562(17) Uani 1.00 1 d .
C(30) C 0.7726(5) 0.4282(3) 0.1071(2) 0.0421(14) Uani 1.00 1 d .
C(31) C 1.1020(6) 0.3171(3) -0.1729(2) 0.0562(17) Uani 1.00 1 d .
C(32) C 1.3086(4) 0.2668(2) 0.2931(2) 0.0330(12) Uani 1.00 1 d .
C(33) C 1.0317(4) 0.4655(2) 0.2993(2) 0.0306(12) Uani 1.00 1 d .
C(34) C 1.1914(4) 0.4964(2) 0.2871(2) 0.0285(12) Uani 1.00 1 d .
C(35) C 1.2976(4) 0.5212(2) 0.3496(2) 0.0313(12) Uani 1.00 1 d .
C(36) C 1.4472(5) 0.5431(3) 0.3379(2) 0.0384(13) Uani 1.00 1 d .
C(37) C 1.4966(5) 0.5416(3) 0.2639(2) 0.0394(14) Uani 1.00 1 d .
C(38) C 1.3938(5) 0.5187(3) 0.2013(2) 0.0411(14) Uani 1.00 1 d .
C(39) C 1.2445(5) 0.4973(2) 0.2118(2) 0.0351(13) Uani 1.00 1 d .
C(40) C 0.7296(4) 0.2602(3) 0.2594(2) 0.0314(12) Uani 1.00 1 d .
C(41) C 0.6647(4) 0.2661(2) 0.3374(2) 0.0290(12) Uani 1.00 1 d .
C(42) C 0.6474(4) 0.3517(2) 0.3736(2) 0.0300(12) Uani 1.00 1 d .
C(43) C 0.5850(4) 0.3578(3) 0.4445(2) 0.0343(13) Uani 1.00 1 d .
C(44) C 0.5371(4) 0.2779(3) 0.4818(2) 0.0373(13) Uani 1.00 1 d .
C(45) C 0.5550(4) 0.1923(3) 0.4470(2) 0.0371(13) Uani 1.00 1 d .
C(46) C 0.6184(4) 0.1859(3) 0.3764(2) 0.0318(12) Uani 1.00 1 d .
C(47) C 0.4400 -0.1460 0.2510 0.377 Uiso 1.00 1 d R
C(48) C 0.5650 -0.1590 0.2100 0.204 Uiso 1.00 1 d R
C(49) C 0.6300 -0.1130 0.1640 0.252 Uiso 1.00 1 d R
C(50) C 0.5880 -0.0230 0.1420 0.174 Uiso 1.00 1 d R
C(51) C 0.4950 -0.0110 0.1880 0.256 Uiso 1.00 1 d R
C(52) C 0.4110 -0.0610 0.2380 0.285 Uiso 1.00 1 d R
C(53) C 0.3490 -0.2110 0.2980 0.187 Uiso 1.00 1 d R
H(1) H 1.2035 0.1575 0.5677 0.035 Uiso 1.00 1 c R
H(2) H 1.1171 -0.0208 0.3683 0.041 Uiso 1.00 1 c R
H(3) H 0.9242 0.0057 0.2797 0.038 Uiso 1.00 1 c R
H(4) H 0.9062 0.1097 0.2731 0.038 Uiso 1.00 1 c R
H(5) H 1.0126 -0.0628 0.1668 0.045 Uiso 1.00 1 c R
H(6) H 1.2510 0.1016 0.0195 0.044 Uiso 1.00 1 c R
H(7) H 1.2813 0.3184 0.1449 0.041 Uiso 1.00 1 c R
H(8) H 1.3537 0.2776 0.0714 0.042 Uiso 1.00 1 c R
H(9) H 1.2699 0.2923 -0.0517 0.045 Uiso 1.00 1 c R
H(10) H 0.8739 0.3494 -0.0980 0.047 Uiso 1.00 1 c R
H(11) H 1.2744 0.3870 0.5023 0.041 Uiso 1.00 1 c R
H(12) H 1.1372 0.3872 0.4451 0.041 Uiso 1.00 1 c R
H(13) H 1.1549 0.4432 0.5297 0.041 Uiso 1.00 1 c R
H(14) H 0.9096 0.3592 0.5625 0.046 Uiso 1.00 1 c R
H(15) H 0.8797 0.3002 0.4789 0.046 Uiso 1.00 1 c R
H(16) H 0.8654 0.2477 0.5552 0.046 Uiso 1.00 1 c R
H(17) H 1.0833 0.2472 0.6396 0.048 Uiso 1.00 1 c R
H(18) H 1.2427 0.2995 0.6190 0.048 Uiso 1.00 1 c R
H(19) H 1.1268 0.3587 0.6463 0.048 Uiso 1.00 1 c R
H(20) H 1.1749 -0.0684 0.5128 0.059 Uiso 1.00 1 c R
H(21) H 1.3282 -0.0211 0.4812 0.059 Uiso 1.00 1 c R
H(22) H 1.2830 0.0175 0.5637 0.059 Uiso 1.00 1 c R
H(23) H 1.0907 -0.1365 0.0546 0.072 Uiso 1.00 1 c R
H(24) H 1.0963 -0.0772 -0.0177 0.072 Uiso 1.00 1 c R
H(25) H 1.2448 -0.0839 0.0271 0.072 Uiso 1.00 1 c R
H(26) H 0.5734 0.2589 0.0803 0.049 Uiso 1.00 1 c R
H(27) H 0.6587 0.2047 0.0204 0.049 Uiso 1.00 1 c R
H(28) H 0.7236 0.2347 0.1078 0.049 Uiso 1.00 1 c R
H(29) H 0.7177 0.4316 -0.0436 0.071 Uiso 1.00 1 c R
H(30) H 0.6513 0.3233 -0.0707 0.071 Uiso 1.00 1 c R
H(31) H 0.5699 0.3791 -0.0097 0.071 Uiso 1.00 1 c R
H(32) H 0.8296 0.4159 0.1516 0.054 Uiso 1.00 1 c R
H(33) H 0.8228 0.4865 0.0885 0.054 Uiso 1.00 1 c R
H(34) H 0.6756 0.4337 0.1227 0.054 Uiso 1.00 1 c R
H(35) H 1.1978 0.3033 -0.1813 0.070 Uiso 1.00 1 c R
H(36) H 1.0261 0.2697 -0.2037 0.070 Uiso 1.00 1 c R
H(37) H 1.1011 0.3787 -0.1888 0.070 Uiso 1.00 1 c R
H(38) H 1.3224 0.2150 0.3212 0.039 Uiso 1.00 1 c R
H(39) H 1.3876 0.2819 0.2582 0.039 Uiso 1.00 1 c R
H(40) H 1.3099 0.3216 0.3301 0.039 Uiso 1.00 1 c R
H(41) H 0.9744 0.4963 0.2666 0.038 Uiso 1.00 1 c R
H(42) H 1.0124 0.4794 0.3536 0.037 Uiso 1.00 1 c R
H(43) H 1.2650 0.5233 0.4023 0.037 Uiso 1.00 1 c R
H(44) H 1.5176 0.5594 0.3828 0.045 Uiso 1.00 1 c R
H(45) H 1.6013 0.5573 0.2558 0.047 Uiso 1.00 1 c R
H(46) H 1.4273 0.5173 0.1487 0.049 Uiso 1.00 1 c R
H(47) H 1.1744 0.4820 0.1667 0.041 Uiso 1.00 1 c R
H(48) H 0.6875 0.2991 0.2267 0.038 Uiso 1.00 1 c R
H(49) H 0.7023 0.1951 0.2363 0.038 Uiso 1.00 1 c R
H(50) H 0.6793 0.4082 0.3480 0.036 Uiso 1.00 1 c R
H(51) H 0.5750 0.4187 0.4684 0.041 Uiso 1.00 1 c R
H(52) H 0.4920 0.2821 0.5314 0.046 Uiso 1.00 1 c R
H(53) H 0.5234 0.1361 0.4729 0.046 Uiso 1.00 1 c R
H(54) H 0.6306 0.1252 0.3532 0.039 Uiso 1.00 1 c R

loop_
_atom_site_aniso_label
_atom_site_aniso_U_11
_atom_site_aniso_U_22
_atom_site_aniso_U_33
_atom_site_aniso_U_12
_atom_site_aniso_U_13
_atom_site_aniso_U_23
Zr(1) 0.0239(2) 0.0304(2) 0.0218(2) 0.00920(17) 0.00061(16) 0.00225(16)
O(1) 0.0249(15) 0.0325(16) 0.0216(15) 0.0089(12) 0.0005(12) 0.0051(12)
O(2) 0.0199(15) 0.0276(15) 0.0269(15) 0.0083(11) -0.0044(12) -0.0020(12)
O(3) 0.0211(15) 0.0368(16) 0.0198(14) 0.0075(12) 0.0024(12) 0.0048(12)
C(1) 0.021(2) 0.024(2) 0.030(2) 0.0061(17) 0.0024(17) 0.0096(17)
C(2) 0.020(2) 0.030(2) 0.024(2) 0.0033(18) 0.0035(17) 0.0074(17)
C(3) 0.021(2) 0.038(2) 0.029(2) 0.0033(19) 0.0028(18) 0.014(2)
C(4) 0.030(2) 0.033(2) 0.046(2) 0.010(2) 0.011(2) 0.022(2)
C(5) 0.033(2) 0.026(2) 0.042(2) 0.0080(19) 0.009(2) 0.009(2)
C(6) 0.027(2) 0.027(2) 0.032(2) 0.0040(18) 0.0061(19) 0.0100(19)
C(7) 0.030(2) 0.026(2) 0.037(2) 0.0013(19) 0.005(2) -0.0018(19)
C(8) 0.023(2) 0.026(2) 0.032(2) 0.0115(18) -0.0032(18) -0.0023(18)
C(9) 0.022(2) 0.023(2) 0.021(2) 0.0082(17) -0.0023(17) -0.0017(16)
C(10) 0.040(2) 0.033(2) 0.040(2) 0.010(2) 0.002(2) -0.002(2)
C(11) 0.046(3) 0.042(3) 0.039(2) 0.018(2) -0.002(2) -0.007(2)
C(12) 0.035(2) 0.044(2) 0.032(2) 0.017(2) 0.007(2) 0.001(2)
C(13) 0.020(2) 0.036(2) 0.033(2) 0.0121(18) 0.0017(18) 0.0016(19)
C(14) 0.024(2) 0.044(2) 0.036(2) 0.009(2) 0.010(2) 0.006(2)
C(15) 0.026(2) 0.028(2) 0.023(2) 0.0050(18) 0.0050(18) 0.0034(17)
C(16) 0.026(2) 0.032(2) 0.029(2) 0.0063(19) 0.0074(19) 0.0043(18)
C(17) 0.038(2) 0.043(2) 0.032(2) 0.011(2) 0.013(2) 0.006(2)
C(18) 0.052(3) 0.042(2) 0.027(2) 0.011(2) 0.017(2) 0.008(2)
C(19) 0.046(3) 0.048(2) 0.024(2) 0.015(2) 0.003(2) 0.012(2)
C(20) 0.036(2) 0.034(2) 0.027(2) 0.012(2) 0.006(2) 0.0089(19)
C(21) 0.028(2) 0.037(2) 0.022(2) 0.0079(19) 0.0006(18) 0.0040(18)
C(22) 0.040(2) 0.033(2) 0.030(2) 0.004(2) -0.004(2) 0.0009(19)
C(23) 0.036(2) 0.044(2) 0.035(2) 0.013(2) 0.002(2) -0.004(2)
C(24) 0.044(3) 0.047(2) 0.029(2) 0.011(2) -0.005(2) -0.001(2)
C(25) 0.042(3) 0.047(3) 0.058(3) 0.014(2) 0.008(2) 0.028(2)
C(26) 0.076(4) 0.052(3) 0.052(3) 0.028(2) 0.005(3) -0.018(2)
C(27) 0.035(2) 0.056(3) 0.025(2) 0.020(2) -0.001(2) 0.010(2)
C(28) 0.029(2) 0.060(3) 0.032(2) 0.011(2) -0.001(2) -0.004(2)
C(29) 0.047(3) 0.090(4) 0.041(3) 0.034(3) -0.003(2) 0.017(2)
C(30) 0.048(3) 0.050(2) 0.038(2) 0.028(2) 0.005(2) 0.010(2)
C(31) 0.073(4) 0.070(3) 0.031(2) 0.023(3) 0.020(2) 0.008(2)
C(32) 0.021(2) 0.040(2) 0.037(2) 0.0073(19) -0.0041(19) 0.002(2)
C(33) 0.034(2) 0.030(2) 0.030(2) 0.0112(19) -0.001(2) 0.0044(18)
C(34) 0.036(2) 0.020(2) 0.029(2) 0.0059(18) -0.0018(19) 0.0031(17)
C(35) 0.038(2) 0.030(2) 0.025(2) 0.006(2) 0.001(2) 0.0047(18)
C(36) 0.036(2) 0.043(2) 0.034(2) 0.003(2) -0.006(2) 0.010(2)
C(37) 0.035(2) 0.045(2) 0.037(2) 0.004(2) 0.006(2) 0.010(2)
C(38) 0.044(3) 0.046(2) 0.033(2) 0.005(2) 0.012(2) 0.010(2)
C(39) 0.038(2) 0.039(2) 0.027(2) 0.004(2) -0.001(2) 0.005(2)
C(40) 0.024(2) 0.042(2) 0.028(2) 0.0071(19) 0.0010(19) 0.0048(19)
C(41) 0.019(2) 0.042(2) 0.027(2) 0.0080(19) -0.0026(18) 0.006(2)
C(42) 0.022(2) 0.033(2) 0.035(2) 0.0049(19) -0.0000(19) 0.0090(19)
C(43) 0.030(2) 0.038(2) 0.036(2) 0.013(2) -0.002(2) -0.001(2)
C(44) 0.030(2) 0.056(3) 0.030(2) 0.014(2) 0.005(2) 0.010(2)
C(45) 0.028(2) 0.046(2) 0.041(2) 0.008(2) 0.006(2) 0.021(2)
C(46) 0.025(2) 0.035(2) 0.037(2) 0.0075(19) 0.003(2) 0.008(2)

loop_
_atom_type_symbol
_atom_type_description
_atom_type_scat_dispersion_real
_atom_type_scat_dispersion_imag
_atom_type_scat_source
C C 0.003 0.002
;
International Tables for Crystallography
(1992, Vol. C, Tables 4.2.6.8 and 6.1.1.4)
;
H H 0.000 0.000
;
International Tables for Crystallography
(1992, Vol. C, Table 6.1.1.4)
;
O O 0.011 0.006
;
International Tables for Crystallography
(1992, Vol. C, Tables 4.2.6.8 and 6.1.1.4)
;
Zr Zr -2.967 0.560
;
International Tables for Crystallography
(1992, Vol. C, Tables 4.2.6.8 and 6.1.1.4)
;

loop_
_geom_angle_atom_site_label_1
_geom_angle_atom_site_label_2
_geom_angle_atom_site_label_3
_geom_angle
_geom_angle_publ_flag
O(1) Zr(1) O(2) 77.05(10) yes
O(1) Zr(1) O(3) 154.60(11) yes
O(1) Zr(1) C(33) 103.45(12) yes
O(1) Zr(1) C(40) 91.34(13) yes
O(2) Zr(1) O(3) 81.85(10) yes
O(2) Zr(1) C(33) 116.50(12) yes
O(2) Zr(1) C(40) 136.82(12) yes
O(3) Zr(1) C(33) 98.51(13) yes
O(3) Zr(1) C(40) 94.51(12) yes
C(33) Zr(1) C(40) 106.61(15) yes
Zr(1) O(1) C(1) 146.2(2) yes
Zr(1) O(2) C(8) 118.5(2) yes
Zr(1) O(2) C(32) 126.5(2) yes
C(8) O(2) C(32) 114.9(3) yes
Zr(1) O(3) C(15) 172.1(2) yes
O(1) C(1) C(2) 120.4(3) yes
O(1) C(1) C(6) 119.3(3) yes
C(2) C(1) C(6) 120.2(3) yes
C(1) C(2) C(3) 117.2(3) yes
C(1) C(2) C(21) 121.8(3) yes
C(3) C(2) C(21) 120.9(3) yes
C(2) C(3) C(4) 123.0(3) yes
C(3) C(4) C(5) 118.0(4) yes
C(3) C(4) C(25) 120.2(3) yes
C(5) C(4) C(25) 121.8(3) yes
C(4) C(5) C(6) 122.3(3) yes
C(1) C(6) C(5) 119.0(3) yes
C(1) C(6) C(7) 122.2(3) yes
C(5) C(6) C(7) 118.6(3) yes
C(6) C(7) C(9) 119.4(3) yes
O(2) C(8) C(9) 118.8(3) yes
O(2) C(8) C(13) 117.9(3) yes
C(9) C(8) C(13) 123.2(3) yes
C(7) C(9) C(8) 120.8(3) yes
C(7) C(9) C(10) 122.3(3) yes
C(8) C(9) C(10) 116.7(3) yes
C(9) C(10) C(11) 122.1(3) yes
C(10) C(11) C(12) 118.6(4) yes
C(10) C(11) C(26) 120.7(4) yes
C(12) C(11) C(26) 120.7(4) yes
C(11) C(12) C(13) 121.3(4) yes
C(8) C(13) C(12) 117.3(3) yes
C(8) C(13) C(14) 119.8(3) yes
C(12) C(13) C(14) 122.5(3) yes
C(13) C(14) C(16) 111.2(3) yes
O(3) C(15) C(16) 119.3(3) yes
O(3) C(15) C(20) 121.2(3) yes
C(16) C(15) C(20) 119.5(3) yes
C(14) C(16) C(15) 122.3(3) yes
C(14) C(16) C(17) 118.3(3) yes
C(15) C(16) C(17) 119.4(4) yes
C(16) C(17) C(18) 122.1(4) yes
C(17) C(18) C(19) 117.9(4) yes
C(17) C(18) C(31) 121.7(4) yes
C(19) C(18) C(31) 120.4(4) yes
C(18) C(19) C(20) 123.9(4) yes
C(15) C(20) C(19) 117.1(4) yes
C(15) C(20) C(27) 122.4(3) yes
C(19) C(20) C(27) 120.4(4) yes
C(2) C(21) C(22) 110.6(3) yes
C(2) C(21) C(23) 110.3(3) yes
C(2) C(21) C(24) 111.7(3) yes
C(22) C(21) C(23) 109.6(3) yes
C(22) C(21) C(24) 108.1(3) yes
C(23) C(21) C(24) 106.4(3) yes
C(20) C(27) C(28) 107.8(3) yes
C(20) C(27) C(29) 112.7(3) yes
C(20) C(27) C(30) 110.9(3) yes
C(28) C(27) C(29) 107.4(3) yes
C(28) C(27) C(30) 111.8(3) yes
C(29) C(27) C(30) 106.2(4) yes
Zr(1) C(33) C(34) 104.5(2) yes
C(33) C(34) C(35) 121.8(3) yes
C(33) C(34) C(39) 121.7(3) yes
C(35) C(34) C(39) 116.4(3) yes
C(34) C(35) C(36) 121.7(3) yes
C(35) C(36) C(37) 120.9(4) yes
C(36) C(37) C(38) 118.4(4) yes
C(37) C(38) C(39) 121.5(4) yes
C(34) C(39) C(38) 121.1(3) yes
Zr(1) C(40) C(41) 114.4(2) yes
C(40) C(41) C(42) 120.7(3) yes
C(40) C(41) C(46) 121.7(3) yes
C(42) C(41) C(46) 117.5(3) yes
C(41) C(42) C(43) 121.4(4) yes
C(42) C(43) C(44) 120.6(4) yes
C(43) C(44) C(45) 118.7(4) yes
C(44) C(45) C(46) 120.9(4) yes
C(41) C(46) C(45) 120.8(4) yes
C(48) C(47) C(52) 109.2 yes
C(48) C(47) C(53) 128.0 yes
C(52) C(47) C(53) 122.8 yes
C(47) C(48) C(49) 129.4 yes
C(48) C(49) C(50) 121.8 yes
C(49) C(50) C(51) 103.5 yes
C(50) C(51) C(52) 137.5 yes
C(47) C(52) C(51) 117.2 yes

loop_
_geom_bond_atom_site_label_1
_geom_bond_atom_site_label_2
_geom_bond_distance
_geom_bond_publ_flag
Zr(1) O(1) 1.987(2) yes
Zr(1) O(2) 2.225(2) yes
Zr(1) O(3) 1.994(2) yes
Zr(1) C(33) 2.261(3) yes
Zr(1) C(40) 2.253(3) yes
O(1) C(1) 1.374(5) yes
O(2) C(8) 1.398(4) yes
O(2) C(32) 1.454(4) yes
O(3) C(15) 1.374(4) yes
C(1) C(2) 1.414(5) yes
C(1) C(6) 1.406(5) yes
C(2) C(3) 1.393(6) yes
C(2) C(21) 1.530(5) yes
C(3) C(4) 1.392(6) yes
C(4) C(5) 1.367(6) yes
C(4) C(25) 1.516(7) yes
C(5) C(6) 1.385(6) yes
C(6) C(7) 1.509(5) yes
C(7) C(9) 1.514(5) yes
C(8) C(9) 1.384(5) yes
C(8) C(13) 1.389(5) yes
C(9) C(10) 1.389(5) yes
C(10) C(11) 1.387(6) yes
C(11) C(12) 1.387(6) yes
C(11) C(26) 1.510(6) yes
C(12) C(13) 1.390(5) yes
C(13) C(14) 1.510(5) yes
C(14) C(16) 1.509(6) yes
C(15) C(16) 1.413(6) yes
C(15) C(20) 1.423(6) yes
C(16) C(17) 1.394(6) yes
C(17) C(18) 1.371(6) yes
C(18) C(19) 1.377(7) yes
C(18) C(31) 1.503(6) yes
C(19) C(20) 1.398(6) yes
C(20) C(27) 1.529(6) yes
C(21) C(22) 1.530(5) yes
C(21) C(23) 1.538(6) yes
C(21) C(24) 1.547(5) yes
C(27) C(28) 1.541(6) yes
C(27) C(29) 1.542(7) yes
C(27) C(30) 1.546(6) yes
C(33) C(34) 1.485(5) yes
C(34) C(35) 1.395(5) yes
C(34) C(39) 1.407(6) yes
C(35) C(36) 1.386(6) yes
C(36) C(37) 1.372(6) yes
C(37) C(38) 1.377(6) yes
C(38) C(39) 1.379(6) yes
C(40) C(41) 1.498(5) yes
C(41) C(42) 1.388(6) yes
C(41) C(46) 1.405(6) yes
C(42) C(43) 1.377(6) yes
C(43) C(44) 1.387(6) yes
C(44) C(45) 1.382(6) yes
C(45) C(46) 1.376(6) yes
C(47) C(48) 1.423 yes
C(47) C(52) 1.369 yes
C(47) C(53) 1.460 yes
C(48) C(49) 1.189 yes
C(49) C(50) 1.534 yes
C(50) C(51) 1.226 yes
C(51) C(52) 1.347 yes

loop_
_geom_contact_atom_site_label_1
_geom_contact_atom_site_label_2
_geom_contact_distance
_geom_contact_site_symmetry_2
C(4) C(4) 3.567(5) 2_756
C(12) C(26) 3.593(7) 2_755
C(26) C(12) 3.593(7) 2_755
C(32) C(41) 3.376(5) 1_655
C(32) C(42) 3.315(5) 1_655
C(32) C(43) 3.530(5) 1_655
C(41) C(32) 3.376(5) 1_455
C(42) C(32) 3.315(5) 1_455
C(43) C(32) 3.530(5) 1_455

loop_
_geom_torsion_atom_site_label_1
_geom_torsion_atom_site_label_2
_geom_torsion_atom_site_label_3
_geom_torsion_atom_site_label_4
_geom_torsion
O(1) Zr(1) O(2) C(8) 112.5(2)
O(1) Zr(1) O(2) C(32) -62.9(2)
O(2) Zr(1) O(1) C(1) -22.2(3)
O(1) Zr(1) O(3) C(15) -70.9(18)
O(3) Zr(1) O(1) C(1) 12.3(5)
O(1) Zr(1) C(33) C(34) 94.7(2)
C(33) Zr(1) O(1) C(1) -136.8(3)
O(1) Zr(1) C(40) C(41) 36.0(3)
C(40) Zr(1) O(1) C(1) 115.8(3)
O(2) Zr(1) O(3) C(15) -37.0(18)
O(3) Zr(1) O(2) C(8) -53.3(2)
O(3) Zr(1) O(2) C(32) 131.3(2)
O(2) Zr(1) C(33) C(34) 12.6(3)
C(33) Zr(1) O(2) C(8) -148.8(2)
C(33) Zr(1) O(2) C(32) 35.9(3)
O(2) Zr(1) C(40) C(41) 108.4(3)
C(40) Zr(1) O(2) C(8) 34.6(3)
C(40) Zr(1) O(2) C(32) -140.8(2)
O(3) Zr(1) C(33) C(34) -72.5(2)
C(33) Zr(1) O(3) C(15) 78.8(18)
O(3) Zr(1) C(40) C(41) -168.7(3)
C(40) Zr(1) O(3) C(15) -173.7(18)
C(33) Zr(1) C(40) C(41) -68.4(3)
C(40) Zr(1) C(33) C(34) -169.8(2)
Zr(1) O(1) C(1) C(2) 146.5(3)
Zr(1) O(1) C(1) C(6) -32.7(5)
Zr(1) O(2) C(8) C(9) -74.8(4)
Zr(1) O(2) C(8) C(13) 101.9(3)
C(32) O(2) C(8) C(9) 101.1(4)
C(32) O(2) C(8) C(13) -82.2(4)
Zr(1) O(3) C(15) C(16) 23(2)
Zr(1) O(3) C(15) C(20) -156.9(16)
O(1) C(1) C(2) C(3) -174.3(3)
O(1) C(1) C(2) C(21) 8.5(5)
O(1) C(1) C(6) C(5) 174.4(3)
O(1) C(1) C(6) C(7) -9.9(5)
C(2) C(1) C(6) C(5) -4.8(5)
C(2) C(1) C(6) C(7) 170.9(3)
C(6) C(1) C(2) C(3) 4.9(5)
C(6) C(1) C(2) C(21) -172.3(3)
C(1) C(2) C(3) C(4) -1.0(5)
C(1) C(2) C(21) C(22) -64.0(4)
C(1) C(2) C(21) C(23) 57.4(4)
C(1) C(2) C(21) C(24) 175.6(3)
C(3) C(2) C(21) C(22) 118.9(4)
C(3) C(2) C(21) C(23) -119.6(4)
C(3) C(2) C(21) C(24) -1.5(5)
C(21) C(2) C(3) C(4) 176.2(3)
C(2) C(3) C(4) C(5) -3.0(6)
C(2) C(3) C(4) C(25) 179.8(3)
C(3) C(4) C(5) C(6) 3.1(6)
C(25) C(4) C(5) C(6) -179.7(3)
C(4) C(5) C(6) C(1) 0.7(6)
C(4) C(5) C(6) C(7) -175.2(3)
C(1) C(6) C(7) C(9) 102.3(4)
C(5) C(6) C(7) C(9) -81.9(4)
C(6) C(7) C(9) C(8) -61.4(5)
C(6) C(7) C(9) C(10) 124.0(4)
O(2) C(8) C(9) C(7) 10.7(5)
O(2) C(8) C(9) C(10) -174.4(3)
O(2) C(8) C(13) C(12) 174.1(3)
O(2) C(8) C(13) C(14) -13.3(5)
C(9) C(8) C(13) C(12) -9.4(6)
C(9) C(8) C(13) C(14) 163.2(3)
C(13) C(8) C(9) C(7) -165.8(4)
C(13) C(8) C(9) C(10) 9.1(6)
C(7) C(9) C(10) C(11) 173.5(4)
C(8) C(9) C(10) C(11) -1.4(6)
C(9) C(10) C(11) C(12) -5.6(7)
C(9) C(10) C(11) C(26) 176.2(4)
C(10) C(11) C(12) C(13) 5.4(7)
C(26) C(11) C(12) C(13) -176.4(4)
C(11) C(12) C(13) C(8) 1.8(6)
C(11) C(12) C(13) C(14) -170.6(4)
C(8) C(13) C(14) C(16) -98.7(4)
C(12) C(13) C(14) C(16) 73.5(5)
C(13) C(14) C(16) C(15) 70.3(4)
C(13) C(14) C(16) C(17) -106.8(4)
O(3) C(15) C(16) C(14) 2.5(5)
O(3) C(15) C(16) C(17) 179.6(3)
O(3) C(15) C(20) C(19) -179.5(3)
O(3) C(15) C(20) C(27) -3.1(5)
C(16) C(15) C(20) C(19) 1.0(5)
C(16) C(15) C(20) C(27) 177.3(3)
C(20) C(15) C(16) C(14) -178.0(3)
C(20) C(15) C(16) C(17) -0.9(5)
C(14) C(16) C(17) C(18) 176.0(3)
C(15) C(16) C(17) C(18) -1.2(5)
C(16) C(17) C(18) C(19) 3.1(6)
C(16) C(17) C(18) C(31) -177.7(3)
C(17) C(18) C(19) C(20) -3.0(6)
C(31) C(18) C(19) C(20) 177.7(3)
C(18) C(19) C(20) C(15) 1.0(6)
C(18) C(19) C(20) C(27) -175.4(3)
C(15) C(20) C(27) C(28) -64.4(4)
C(15) C(20) C(27) C(29) 177.2(3)
C(15) C(20) C(27) C(30) 58.3(5)
C(19) C(20) C(27) C(28) 111.8(4)
C(19) C(20) C(27) C(29) -6.5(5)
C(19) C(20) C(27) C(30) -125.4(4)
Zr(1) C(33) C(34) C(35) -106.0(3)
Zr(1) C(33) C(34) C(39) 70.5(4)
C(33) C(34) C(35) C(36) 175.1(3)
C(33) C(34) C(39) C(38) -174.7(3)
C(35) C(34) C(39) C(38) 2.0(6)
C(39) C(34) C(35) C(36) -1.6(6)
C(34) C(35) C(36) C(37) 0.2(5)
C(35) C(36) C(37) C(38) 0.8(6)
C(36) C(37) C(38) C(39) -0.3(5)
C(37) C(38) C(39) C(34) -1.1(6)
Zr(1) C(40) C(41) C(42) 78.4(4)
Zr(1) C(40) C(41) C(46) -102.0(3)
C(40) C(41) C(42) C(43) 178.6(3)
C(40) C(41) C(46) C(45) -178.0(3)
C(42) C(41) C(46) C(45) 1.6(5)
C(46) C(41) C(42) C(43) -1.1(5)
C(41) C(42) C(43) C(44) -0.2(5)
C(42) C(43) C(44) C(45) 0.9(6)
C(43) C(44) C(45) C(46) -0.4(6)
C(44) C(45) C(46) C(41) -0.9(6)
C(48) C(47) C(52) C(51) 3.8
C(52) C(47) C(48) C(49) -8.1
C(53) C(47) C(48) C(49) 169.8
C(53) C(47) C(52) C(51) -174.2
C(47) C(48) C(49) C(50) 2.2
C(48) C(49) C(50) C(51) 7.6
C(49) C(50) C(51) C(52) -13.9
C(50) C(51) C(52) C(47) 8.8
